data_4127416
loop_
_publ_author_name
'Kumar, Praveen'
'Lindeman, Sergey V.'
'Fiedler, Adam T.'

_publ_section_title
;
 Cobalt Superoxo and Alkylperoxo Complexes Derived from Reaction of
 Ring-Cleaving Dioxygenase Models with O<sub>2</sub>.
;
_journal_issue 28
_journal_name_full 'Journal of the American Chemical Society'
_journal_page_first 10984
_journal_page_last 10987
_journal_paper_doi 10.1021/jacs.9b05320
_journal_volume 141
_journal_year 2019
_chemical_formula_moiety 'C29 H44 B Co N7 O, 3(C2 H3 N)'
_chemical_formula_sum 'C35 H53 B Co N10 O'
_chemical_formula_weight 699.61
_space_group_crystal_system monoclinic
_space_group_IT_number 14
_space_group_name_Hall '-P 2yn'
_space_group_name_H-M_alt 'P 1 21/n 1'
_symmetry_space_group_name_Hall '-P 2yn'
_symmetry_space_group_name_H-M 'P 1 21/n 1'
_atom_sites_solution_hydrogens geom
_atom_sites_solution_primary iterative
_atom_sites_solution_secondary difmap
_audit_creation_date 2017-07-14
_audit_creation_method
;
Olex2 1.2
(compiled 2017.03.28 svn.r3405 for OlexSys, GUI svn.r5337)
;
_cell_angle_alpha 90.00
_cell_angle_beta 96.6314(4)
_cell_angle_gamma 90.00
_cell_formula_units_Z 4
_cell_length_a 7.63615(4)
_cell_length_b 18.95826(9)
_cell_length_c 26.67111(12)
_cell_measurement_reflns_used 19060
_cell_measurement_temperature 100(2)
_cell_measurement_theta_max 65.7880
_cell_measurement_theta_min 4.0560
_cell_volume 3835.29(3)
_computing_cell_refinement 'CrysAlisPro 1.171.39.29c (Rigaku OD, 2017)'
_computing_data_collection 'CrysAlisPro 1.171.39.29c (Rigaku OD, 2017)'
_computing_data_reduction 'CrysAlisPro 1.171.39.29c (Rigaku OD, 2017)'
_computing_molecular_graphics 'Olex2 (Dolomanov et al., 2009)'
_computing_publication_material 'Olex2 (Dolomanov et al., 2009)'
_computing_structure_refinement 'XL (Sheldrick, 2008)'
_computing_structure_solution 'olex2.solve (Bourhis et al., 2015)'
_diffrn_ambient_temperature 100.15
_diffrn_detector 'CCD plate'
_diffrn_detector_area_resol_mean 10.3756
_diffrn_detector_type Atlas
_diffrn_measured_fraction_theta_full 0.997
_diffrn_measured_fraction_theta_max 0.997
_diffrn_measurement_details
;
List of Runs (angles in degrees, time in seconds):

  # Type    Start    End  Width  t~exp~   \w     \q     \k     \f   Frames
--------------------------------------------------------------------------
  1  \w   -130.00 -79.00   0.50    4.00    --  -34.31 -99.00  60.00  102
  2  \w   -130.00 -79.00   0.50    4.00    --  -34.31 -99.00-150.00  102
  3  \w   -130.00 -79.00   0.50    4.00    --  -34.31 -99.00-180.00  102
  4  \w   -130.00 -79.00   0.50    4.00    --  -34.31 -99.00 -30.00  102
  5  \w   -127.00 -73.00   0.50    4.00    --  -34.31-125.00   0.00  108
  6  \w    -81.00  33.00   0.50    4.00    --  -34.31  88.00-119.00  228
  7  \w   -130.00 -79.00   0.50    4.00    --  -34.31 -99.00   0.00  102
  8  \w   -127.00 -73.00   0.50    4.00    --  -34.31-125.00 120.00  108
  9  \w     23.00 101.00   0.50    4.00    --   34.31-125.00  90.00  156
 10  \w    100.00 178.00   0.50    8.00    --  100.00 111.00 -90.00  156
 11  \w    100.00 178.00   0.50    8.00    --  100.00 111.00   0.00  156
 12  \w     12.00 115.00   0.50    8.00    --  100.00-111.00-150.00  206
 13  \w     14.00 178.00   0.50    8.00    --  100.00  25.00 -90.00  328
 14  \w     57.00 178.00   0.50    8.00    --  100.00  66.00  43.05  242
 15  \w     12.00 115.00   0.50    8.00    --  100.00-111.00  30.00  206
 16  \w     57.00 150.00   0.50    8.00    --  100.00 178.00 120.00  186
 17  \w     57.00 150.00   0.50    8.00    --  100.00 178.00-120.00  186
 18  \w    100.00 178.00   0.50    8.00    --  100.00 111.00 -30.00  156
 19  \w     69.00 168.00   0.50    8.00    --  100.00  50.00 -60.00  198
 20  \w     99.00 178.00   0.50    8.00    --  100.00  88.00-119.00  158
 21  \w    101.00 150.00   0.50    8.00    --  100.00 111.00  90.00   98
;
_diffrn_measurement_device 'four-circle diffractometer'
_diffrn_measurement_device_type 'SuperNova, Dual, Cu at home/near, Atlas'
_diffrn_measurement_method '\w scans'
_diffrn_orient_matrix_type 'CrysAlisPro convention (1999,Acta A55,543-557)'
_diffrn_orient_matrix_UB_11 0.0249016000
_diffrn_orient_matrix_UB_12 -0.0731396000
_diffrn_orient_matrix_UB_13 0.0249771000
_diffrn_orient_matrix_UB_21 -0.1979830000
_diffrn_orient_matrix_UB_22 -0.0023681000
_diffrn_orient_matrix_UB_23 0.0062701000
_diffrn_orient_matrix_UB_31 -0.0380017000
_diffrn_orient_matrix_UB_32 -0.0353371000
_diffrn_orient_matrix_UB_33 -0.0521261000
_diffrn_radiation_monochromator mirror
_diffrn_radiation_probe x-ray
_diffrn_radiation_type CuK\a
_diffrn_radiation_wavelength 1.54184
_diffrn_reflns_av_R_equivalents 0.0235
_diffrn_reflns_av_unetI/netI 0.0168
_diffrn_reflns_limit_h_max 8
_diffrn_reflns_limit_h_min -9
_diffrn_reflns_limit_k_max 21
_diffrn_reflns_limit_k_min -22
_diffrn_reflns_limit_l_max 27
_diffrn_reflns_limit_l_min -31
_diffrn_reflns_number 26380
_diffrn_reflns_theta_full 65.86
_diffrn_reflns_theta_max 65.86
_diffrn_reflns_theta_min 3.34
_diffrn_source 'micro-focus sealed X-ray tube'
_diffrn_source_type 'SuperNova (Cu) X-ray Source'
_exptl_absorpt_coefficient_mu 3.823
_exptl_absorpt_correction_T_max 0.558
_exptl_absorpt_correction_T_min 0.271
_exptl_absorpt_correction_type gaussian
_exptl_absorpt_process_details
;
CrysAlisPro 1.171.39.29c (Rigaku Oxford Diffraction, 2017)
Numerical absorption correction based on gaussian integration over
            a multifaceted crystal model
Empirical absorption correction using spherical harmonics,
 implemented in SCALE3 ABSPACK scaling algorithm.
;
_exptl_crystal_colour green
_exptl_crystal_colour_primary green
_exptl_crystal_density_diffrn 1.212
_exptl_crystal_density_method 'not measured'
_exptl_crystal_description prism
_exptl_crystal_F_000 1492
_exptl_crystal_size_max 0.459
_exptl_crystal_size_mid 0.388
_exptl_crystal_size_min 0.187
_refine_diff_density_max 0.285
_refine_diff_density_min -0.607
_refine_diff_density_rms 0.075
_refine_ls_extinction_method none
_refine_ls_goodness_of_fit_ref 1.036
_refine_ls_hydrogen_treatment constr
_refine_ls_matrix_type full
_refine_ls_number_parameters 448
_refine_ls_number_reflns 6623
_refine_ls_number_restraints 0
_refine_ls_restrained_S_all 1.036
_refine_ls_R_factor_all 0.0335
_refine_ls_R_factor_gt 0.0334
_refine_ls_shift/su_max 0.005
_refine_ls_shift/su_mean 0.000
_refine_ls_structure_factor_coef Fsqd
_refine_ls_weighting_details 'calc w=1/[\s^2^(Fo^2^)+(0.0520P)^2^+1.8405P] where P=(Fo^2^+2Fc^2^)/3'
_refine_ls_weighting_scheme calc
_refine_ls_wR_factor_gt 0.0863
_refine_ls_wR_factor_ref 0.0865
_reflns_number_gt 6563
_reflns_number_total 6623
_reflns_threshold_expression >2sigma(I)
_cod_data_source_file ja9b05320_si_002.cif
_cod_data_source_block Complex2
_cod_database_code 4127416
_chemical_oxdiff_formula 'Co C29 H44 N7 O B (C2 H3 N)3'
_reflns_odcompleteness_completeness 98.38
_reflns_odcompleteness_iscentric 1
_reflns_odcompleteness_theta 66.34
_olex2_refinement_description
;
1. Fixed Uiso
 At 1.2 times of:
  All B(H) groups, All C(H) groups, All N(H,H) groups
 At 1.5 times of:
  All C(H,H,H) groups
2.a Ternary CH refined with riding coordinates:
 B1(H1)
2.b Secondary CH2 refined with riding coordinates:
 N7(H7A,H7B)
2.c Aromatic/amide H refined with riding coordinates:
 C2(H2), C5(H5), C8(H8), C18(H18), C20(H20)
2.d Idealised Me refined as rotating group:
 C10(H10A,H10B,H10C), C11(H11A,H11B,H11C), C12(H12A,H12B,H12C), C13(H13A,H13B,
 H13C), C14(H14A,H14B,H14C), C15(H15A,H15B,H15C), C23(H23A,H23B,H23C), C24(H24A,
 H24B,H24C), C25(H25A,H25B,H25C), C27(H27A,H27B,H27C), C28(H28A,H28B,H28C),
 C29(H29A,H29B,H29C), C35(H35A,H35B,H35C), C31(H31A,H31B,H31C), C33(H33A,H33B,
 H33C)
;
_olex2_date_sample_submission 2017-07-13
_olex2_submission_special_instructions 'No special instructions were received'
_oxdiff_exptl_absorpt_empirical_details
;
Empirical correction (ABSPACK) includes:
- Absorption correction using spherical harmonics
- Frame scaling
;
_oxdiff_exptl_absorpt_empirical_full_max 1.393
_oxdiff_exptl_absorpt_empirical_full_min 0.569

loop_
_space_group_symop_id
_space_group_symop_operation_xyz
1 'x, y, z'
2 '-x+1/2, y+1/2, -z+1/2'
3 '-x, -y, -z'
4 'x-1/2, -y-1/2, z-1/2'

loop_
_atom_site_label
_atom_site_type_symbol
_atom_site_fract_x
_atom_site_fract_y
_atom_site_fract_z
_atom_site_U_iso_or_equiv
_atom_site_adp_type
_atom_site_occupancy
_atom_site_calc_flag
_atom_site_refinement_flags_posn
Co1 Co 0.61756(3) 0.446201(12) 0.261001(8) 0.01078(8) Uani 1 d .
O1 O 0.55363(14) 0.49018(5) 0.19420(4) 0.0179(2) Uani 1 d .
N1 N 0.74743(15) 0.42591(7) 0.37035(4) 0.0125(2) Uani 1 d .
N2 N 0.74803(15) 0.39119(6) 0.32486(4) 0.0122(2) Uani 1 d .
N3 N 0.73424(16) 0.55172(6) 0.34111(5) 0.0126(3) Uani 1 d .
N4 N 0.75306(15) 0.53655(7) 0.29153(4) 0.0127(2) Uani 1 d .
N5 N 0.45381(16) 0.48680(6) 0.35215(4) 0.0131(2) Uani 1 d .
N6 N 0.41328(16) 0.46283(6) 0.30360(4) 0.0130(2) Uani 1 d .
N7 N 0.55160(16) 0.35317(7) 0.21822(4) 0.0147(3) Uani 1 d .
H7A H 0.6516 0.3273 0.2150 0.018 Uiso 1 calc R
H7B H 0.4754 0.3257 0.2341 0.018 Uiso 1 calc R
C1 C 0.4750(2) 0.44753(7) 0.15878(6) 0.0143(3) Uani 1 d .
C2 C 0.46856(18) 0.37484(8) 0.16868(5) 0.0136(3) Uani 1 d .
C3 C 0.39093(19) 0.32659(8) 0.13403(6) 0.0159(3) Uani 1 d .
H3 H 0.3884 0.2780 0.1427 0.019 Uiso 1 calc R
C4 C 0.31658(19) 0.34862(8) 0.08653(6) 0.0164(3) Uani 1 d .
C5 C 0.32366(19) 0.42102(8) 0.07638(5) 0.0168(3) Uani 1 d .
H5 H 0.2757 0.4369 0.0439 0.020 Uiso 1 calc R
C6 C 0.39631(19) 0.47132(8) 0.11080(6) 0.0157(3) Uani 1 d .
C7 C 0.3894(2) 0.55039(8) 0.09790(6) 0.0219(4) Uani 1 d .
C8 C 0.5768(3) 0.58046(10) 0.09994(7) 0.0355(5) Uani 1 d .
H8A H 0.6393 0.5571 0.0745 0.053 Uiso 1 calc GR
H8B H 0.5706 0.6313 0.0931 0.053 Uiso 1 calc GR
H8C H 0.6402 0.5723 0.1335 0.053 Uiso 1 calc GR
C9 C 0.2881(3) 0.58924(10) 0.13617(7) 0.0381(5) Uani 1 d .
H9A H 0.1661 0.5723 0.1331 0.057 Uiso 1 calc GR
H9B H 0.3447 0.5802 0.1704 0.057 Uiso 1 calc GR
H9C H 0.2890 0.6400 0.1294 0.057 Uiso 1 calc GR
C10 C 0.2950(2) 0.56534(9) 0.04503(7) 0.0281(4) Uani 1 d .
H10A H 0.1740 0.5475 0.0427 0.042 Uiso 1 calc GR
H10B H 0.3579 0.5418 0.0197 0.042 Uiso 1 calc GR
H10C H 0.2929 0.6163 0.0389 0.042 Uiso 1 calc GR
C11 C 0.2396(2) 0.29631(8) 0.04590(6) 0.0215(3) Uani 1 d .
C12 C 0.3752(3) 0.28503(10) 0.00852(6) 0.0332(4) Uani 1 d .
H12A H 0.3268 0.2526 -0.0182 0.050 Uiso 1 calc GR
H12B H 0.4832 0.2649 0.0263 0.050 Uiso 1 calc GR
H12C H 0.4023 0.3304 -0.0065 0.050 Uiso 1 calc GR
C13 C 0.1973(2) 0.22474(9) 0.06838(6) 0.0249(4) Uani 1 d .
H13A H 0.3069 0.2022 0.0830 0.037 Uiso 1 calc GR
H13B H 0.1385 0.1945 0.0417 0.037 Uiso 1 calc GR
H13C H 0.1195 0.2317 0.0947 0.037 Uiso 1 calc GR
C14 C 0.0679(3) 0.32450(11) 0.01702(8) 0.0439(6) Uani 1 d .
H14A H -0.0205 0.3308 0.0405 0.066 Uiso 1 calc GR
H14B H 0.0909 0.3699 0.0015 0.066 Uiso 1 calc GR
H14C H 0.0240 0.2907 -0.0093 0.066 Uiso 1 calc GR
C15 C 0.83868(19) 0.38809(8) 0.40767(5) 0.0153(3) Uani 1 d .
C16 C 0.89823(19) 0.32767(8) 0.38632(6) 0.0171(3) Uani 1 d .
H16 H 0.9658 0.2909 0.4033 0.020 Uiso 1 calc R
C17 C 0.83946(19) 0.33134(8) 0.33496(6) 0.0145(3) Uani 1 d .
C18 C 0.80700(19) 0.61521(8) 0.35379(6) 0.0152(3) Uani 1 d .
C19 C 0.87647(19) 0.64139(8) 0.31201(6) 0.0167(3) Uani 1 d .
H19 H 0.9361 0.6850 0.3095 0.020 Uiso 1 calc R
C20 C 0.84128(18) 0.59075(8) 0.27422(6) 0.0145(3) Uani 1 d .
C21 C 0.30362(19) 0.49698(8) 0.37371(6) 0.0150(3) Uani 1 d .
C22 C 0.16379(19) 0.47874(8) 0.33847(6) 0.0171(3) Uani 1 d .
H22 H 0.0420 0.4802 0.3427 0.020 Uiso 1 calc R
C23 C 0.23771(19) 0.45772(8) 0.29545(6) 0.0143(3) Uani 1 d .
C24 C 0.8640(2) 0.41168(9) 0.46146(6) 0.0223(3) Uani 1 d .
H24A H 0.9046 0.4607 0.4631 0.033 Uiso 1 calc GR
H24B H 0.9520 0.3816 0.4807 0.033 Uiso 1 calc GR
H24C H 0.7518 0.4082 0.4758 0.033 Uiso 1 calc GR
C25 C 0.8656(2) 0.27792(8) 0.29522(6) 0.0197(3) Uani 1 d .
H25A H 0.7520 0.2564 0.2829 0.030 Uiso 1 calc GR
H25B H 0.9471 0.2413 0.3096 0.030 Uiso 1 calc GR
H25C H 0.9148 0.3010 0.2671 0.030 Uiso 1 calc GR
C26 C 0.8028(2) 0.64767(9) 0.40486(6) 0.0213(3) Uani 1 d .
H26A H 0.6825 0.6455 0.4142 0.032 Uiso 1 calc GR
H26B H 0.8407 0.6970 0.4040 0.032 Uiso 1 calc GR
H26C H 0.8824 0.6217 0.4298 0.032 Uiso 1 calc GR
C27 C 0.8931(2) 0.59087(8) 0.22180(6) 0.0204(3) Uani 1 d .
H27A H 1.0202 0.5823 0.2231 0.031 Uiso 1 calc GR
H27B H 0.8644 0.6367 0.2060 0.031 Uiso 1 calc GR
H27C H 0.8288 0.5536 0.2020 0.031 Uiso 1 calc GR
C28 C 0.3018(2) 0.52384(9) 0.42633(6) 0.0212(3) Uani 1 d .
H28A H 0.3485 0.4875 0.4504 0.032 Uiso 1 calc GR
H28B H 0.1806 0.5354 0.4320 0.032 Uiso 1 calc GR
H28C H 0.3752 0.5663 0.4311 0.032 Uiso 1 calc GR
C29 C 0.1477(2) 0.43065(9) 0.24621(6) 0.0196(3) Uani 1 d .
H29A H 0.1913 0.4564 0.2183 0.029 Uiso 1 calc GR
H29B H 0.0201 0.4377 0.2451 0.029 Uiso 1 calc GR
H29C H 0.1727 0.3803 0.2431 0.029 Uiso 1 calc GR
B1 B 0.6489(2) 0.49695(9) 0.37337(6) 0.0133(3) Uani 1 d .
H1 H 0.6572 0.5133 0.4092 0.016 Uiso 1 calc R
N8 N 0.18923(19) 0.74073(8) 0.24111(6) 0.0266(3) Uani 1 d .
C30 C 0.2768(2) 0.69835(8) 0.26117(6) 0.0205(3) Uani 1 d .
C31 C 0.3872(2) 0.64399(10) 0.28726(7) 0.0307(4) Uani 1 d .
H31A H 0.3182 0.6174 0.3097 0.046 Uiso 1 calc GR
H31B H 0.4882 0.6661 0.3072 0.046 Uiso 1 calc GR
H31C H 0.4293 0.6119 0.2624 0.046 Uiso 1 calc GR
N9 N 0.8932(2) 0.30059(9) 0.16381(6) 0.0335(4) Uani 1 d .
C32 C 0.8876(2) 0.35390(10) 0.14391(6) 0.0265(4) Uani 1 d .
C33 C 0.8799(3) 0.42277(11) 0.11949(8) 0.0370(4) Uani 1 d .
H33A H 0.7999 0.4206 0.0880 0.056 Uiso 1 calc GR
H33B H 0.9981 0.4362 0.1120 0.056 Uiso 1 calc GR
H33C H 0.8366 0.4579 0.1420 0.056 Uiso 1 calc GR
N10 N 0.3718(3) 0.35081(11) 0.46727(7) 0.0569(6) Uani 1 d .
C34 C 0.3778(3) 0.33146(10) 0.42712(8) 0.0339(4) Uani 1 d .
C35 C 0.3863(2) 0.30685(10) 0.37594(7) 0.0309(4) Uani 1 d .
H35A H 0.2848 0.3250 0.3539 0.046 Uiso 1 calc GR
H35B H 0.3843 0.2552 0.3754 0.046 Uiso 1 calc GR
H35C H 0.4954 0.3237 0.3640 0.046 Uiso 1 calc GR

loop_
_atom_site_aniso_label
_atom_site_aniso_U_11
_atom_site_aniso_U_22
_atom_site_aniso_U_33
_atom_site_aniso_U_23
_atom_site_aniso_U_13
_atom_site_aniso_U_12
Co1 0.00904(13) 0.01156(13) 0.01170(13) -0.00048(8) 0.00104(9) -0.00074(8)
O1 0.0237(6) 0.0142(5) 0.0150(5) 0.0005(4) -0.0016(4) -0.0056(4)
N1 0.0108(6) 0.0150(6) 0.0117(6) -0.0014(5) 0.0011(4) -0.0014(5)
N2 0.0101(6) 0.0130(6) 0.0135(6) -0.0011(5) 0.0019(4) 0.0000(5)
N3 0.0096(6) 0.0142(6) 0.0139(6) -0.0033(4) 0.0008(5) 0.0000(4)
N4 0.0097(6) 0.0145(6) 0.0140(6) -0.0013(5) 0.0016(5) -0.0004(5)
N5 0.0109(6) 0.0136(6) 0.0152(6) -0.0005(5) 0.0027(5) 0.0001(5)
N6 0.0118(6) 0.0128(6) 0.0140(6) -0.0007(5) 0.0003(5) -0.0010(5)
N7 0.0141(6) 0.0151(6) 0.0144(6) 0.0015(5) -0.0003(5) 0.0013(5)
C1 0.0123(7) 0.0160(8) 0.0147(7) -0.0008(5) 0.0025(6) -0.0007(5)
C2 0.0116(7) 0.0163(7) 0.0129(7) 0.0007(5) 0.0013(5) 0.0017(5)
C3 0.0154(7) 0.0133(7) 0.0186(7) -0.0011(6) 0.0008(6) 0.0029(6)
C4 0.0139(7) 0.0180(7) 0.0169(7) -0.0035(6) -0.0003(6) 0.0032(6)
C5 0.0150(7) 0.0211(8) 0.0138(7) 0.0009(6) -0.0002(6) 0.0045(6)
C6 0.0137(7) 0.0167(8) 0.0168(7) 0.0010(6) 0.0027(6) 0.0013(6)
C7 0.0281(9) 0.0179(8) 0.0188(8) 0.0041(6) -0.0011(7) -0.0004(6)
C8 0.0405(11) 0.0292(10) 0.0334(10) 0.0171(8) -0.0097(8) -0.0137(8)
C9 0.0630(13) 0.0196(9) 0.0327(10) 0.0012(7) 0.0093(9) 0.0144(9)
C10 0.0347(10) 0.0208(8) 0.0265(9) 0.0073(7) -0.0065(8) 0.0021(7)
C11 0.0266(9) 0.0179(8) 0.0181(7) -0.0043(6) -0.0058(6) 0.0050(6)
C12 0.0571(12) 0.0250(9) 0.0188(8) -0.0033(7) 0.0104(8) 0.0004(8)
C13 0.0269(9) 0.0231(8) 0.0237(8) -0.0065(7) -0.0013(7) -0.0049(7)
C14 0.0475(12) 0.0303(10) 0.0457(12) -0.0162(9) -0.0300(10) 0.0113(9)
C15 0.0117(7) 0.0185(7) 0.0155(7) 0.0027(6) 0.0010(5) -0.0013(6)
C16 0.0150(7) 0.0171(7) 0.0189(7) 0.0041(6) 0.0012(6) 0.0029(6)
C17 0.0104(7) 0.0155(7) 0.0179(7) 0.0018(6) 0.0029(5) 0.0004(5)
C18 0.0113(7) 0.0139(7) 0.0198(7) -0.0031(6) -0.0009(6) -0.0004(5)
C19 0.0135(7) 0.0130(7) 0.0234(8) -0.0016(6) 0.0014(6) -0.0033(6)
C20 0.0097(7) 0.0139(7) 0.0198(7) 0.0009(6) 0.0017(5) -0.0001(5)
C21 0.0125(7) 0.0128(7) 0.0207(7) 0.0013(6) 0.0061(6) 0.0016(5)
C22 0.0090(7) 0.0183(8) 0.0244(8) 0.0009(6) 0.0043(6) 0.0010(6)
C23 0.0097(7) 0.0127(7) 0.0202(7) 0.0020(6) 0.0002(6) 0.0005(5)
C24 0.0263(8) 0.0249(8) 0.0148(7) 0.0009(6) -0.0011(6) 0.0021(7)
C25 0.0222(8) 0.0173(8) 0.0195(7) -0.0005(6) 0.0017(6) 0.0056(6)
C26 0.0220(8) 0.0200(8) 0.0217(8) -0.0069(6) 0.0017(6) -0.0036(6)
C27 0.0231(8) 0.0187(8) 0.0203(8) -0.0009(6) 0.0062(6) -0.0061(6)
C28 0.0188(8) 0.0240(8) 0.0222(8) -0.0034(6) 0.0077(6) 0.0020(6)
C29 0.0111(7) 0.0231(8) 0.0239(8) -0.0026(7) -0.0009(6) 0.0003(6)
B1 0.0105(8) 0.0152(8) 0.0144(7) -0.0016(6) 0.0019(6) -0.0001(6)
N8 0.0244(7) 0.0210(7) 0.0348(8) 0.0034(6) 0.0056(6) 0.0037(6)
C30 0.0166(7) 0.0178(8) 0.0279(8) -0.0015(6) 0.0064(6) -0.0033(6)
C31 0.0240(9) 0.0238(9) 0.0428(10) 0.0064(8) -0.0021(8) 0.0039(7)
N9 0.0308(8) 0.0391(10) 0.0312(8) -0.0021(7) 0.0069(7) 0.0019(7)
C32 0.0185(8) 0.0359(10) 0.0259(8) -0.0089(8) 0.0065(7) -0.0002(7)
C33 0.0354(11) 0.0318(10) 0.0467(11) -0.0010(9) 0.0168(9) 0.0033(8)
N10 0.0842(16) 0.0483(12) 0.0351(10) 0.0054(9) -0.0069(10) 0.0227(11)
C34 0.0345(10) 0.0267(9) 0.0384(11) 0.0084(8) -0.0049(8) 0.0066(8)
C35 0.0291(9) 0.0248(9) 0.0395(10) 0.0016(8) 0.0064(8) -0.0046(7)

loop_
_atom_type_symbol
_atom_type_description
_atom_type_scat_dispersion_real
_atom_type_scat_dispersion_imag
_atom_type_scat_source
C C 0.0181 0.0091 'International Tables Vol C Tables 4.2.6.8 and 6.1.1.4'
H H 0.0000 0.0000 'International Tables Vol C Tables 4.2.6.8 and 6.1.1.4'
B B 0.0090 0.0039 'International Tables Vol C Tables 4.2.6.8 and 6.1.1.4'
N N 0.0311 0.0180 'International Tables Vol C Tables 4.2.6.8 and 6.1.1.4'
O O 0.0492 0.0322 'International Tables Vol C Tables 4.2.6.8 and 6.1.1.4'
Co Co -2.3653 3.6143 'International Tables Vol C Tables 4.2.6.8 and 6.1.1.4'

loop_
_exptl_crystal_face_index_h
_exptl_crystal_face_index_k
_exptl_crystal_face_index_l
_exptl_crystal_face_perp_dist
0 -12 0 0.0765
0 12 0 0.1105
1 0 -17 0.1973
-1 0 17 0.1973
-5 4 4 0.1601
4 -5 -1 0.1023
-2 0 -16 0.2529
1 -1 16 0.2151

loop_
_geom_angle_atom_site_label_1
_geom_angle_atom_site_label_2
_geom_angle_atom_site_label_3
_geom_angle
O1 Co1 N2 164.97(5)
O1 Co1 N4 93.69(5)
O1 Co1 N6 108.00(5)
O1 Co1 N7 81.25(4)
N4 Co1 N2 85.77(5)
N4 Co1 N7 162.20(5)
N6 Co1 N2 87.03(5)
N6 Co1 N4 91.82(5)
N6 Co1 N7 105.98(5)
N7 Co1 N2 94.72(5)
C1 O1 Co1 115.29(9)
N2 N1 B1 120.73(11)
C15 N1 N2 109.88(12)
C15 N1 B1 129.38(12)
N1 N2 Co1 114.71(9)
C17 N2 Co1 138.94(10)
C17 N2 N1 106.31(11)
N4 N3 B1 119.57(11)
C18 N3 N4 109.92(12)
C18 N3 B1 130.42(12)
N3 N4 Co1 115.99(9)
C20 N4 Co1 137.02(10)
C20 N4 N3 106.45(12)
N6 N5 B1 119.34(11)
C21 N5 N6 109.73(12)
C21 N5 B1 130.93(12)
N5 N6 Co1 117.95(9)
C23 N6 Co1 135.18(10)
C23 N6 N5 106.85(12)
Co1 N7 H7A 110.2
Co1 N7 H7B 110.2
H7A N7 H7B 108.5
C2 N7 Co1 107.68(9)
C2 N7 H7A 110.2
C2 N7 H7B 110.2
O1 C1 C2 118.98(13)
O1 C1 C6 123.66(13)
C2 C1 C6 117.36(13)
C1 C2 N7 115.21(13)
C3 C2 N7 121.81(13)
C3 C2 C1 122.97(14)
C2 C3 H3 119.7
C2 C3 C4 120.53(14)
C4 C3 H3 119.7
C3 C4 C5 116.69(13)
C3 C4 C11 122.11(14)
C5 C4 C11 121.11(13)
C4 C5 H5 117.8
C6 C5 C4 124.35(14)
C6 C5 H5 117.8
C1 C6 C7 120.67(13)
C5 C6 C1 118.05(14)
C5 C6 C7 121.27(13)
C6 C7 C9 108.99(14)
C8 C7 C6 110.27(14)
C8 C7 C9 109.68(16)
C10 C7 C6 112.70(13)
C10 C7 C8 107.51(14)
C10 C7 C9 107.61(15)
C7 C8 H8A 109.5
C7 C8 H8B 109.5
C7 C8 H8C 109.5
H8B C8 H8A 109.5
H8C C8 H8A 109.5
H8C C8 H8B 109.5
C7 C9 H9A 109.5
C7 C9 H9B 109.5
C7 C9 H9C 109.5
H9A C9 H9B 109.5
H9A C9 H9C 109.5
H9C C9 H9B 109.5
C7 C10 H10A 109.5
C7 C10 H10B 109.5
C7 C10 H10C 109.5
H10B C10 H10A 109.5
H10B C10 H10C 109.5
H10C C10 H10A 109.5
C4 C11 C14 111.33(13)
C12 C11 C4 108.48(14)
C12 C11 C14 108.87(15)
C13 C11 C4 112.13(13)
C13 C11 C12 108.63(13)
C13 C11 C14 107.31(15)
C11 C12 H12A 109.5
C11 C12 H12B 109.5
C11 C12 H12C 109.5
H12A C12 H12B 109.5
H12C C12 H12A 109.5
H12C C12 H12B 109.5
C11 C13 H13A 109.5
C11 C13 H13B 109.5
C11 C13 H13C 109.5
H13A C13 H13B 109.5
H13A C13 H13C 109.5
H13B C13 H13C 109.5
C11 C14 H14A 109.5
C11 C14 H14B 109.5
C11 C14 H14C 109.5
H14A C14 H14B 109.5
H14A C14 H14C 109.5
H14C C14 H14B 109.5
N1 C15 C16 107.63(13)
N1 C15 C24 123.12(14)
C16 C15 C24 129.26(14)
C15 C16 H16 126.9
C15 C16 C17 106.27(13)
C17 C16 H16 126.9
N2 C17 C16 109.90(13)
N2 C17 C25 122.59(13)
C16 C17 C25 127.49(14)
N3 C18 C19 107.64(13)
N3 C18 C26 122.80(13)
C19 C18 C26 129.55(14)
C18 C19 H19 127.0
C18 C19 C20 106.02(13)
C20 C19 H19 127.0
N4 C20 C19 109.95(13)
N4 C20 C27 121.40(13)
C19 C20 C27 128.62(13)
N5 C21 C22 107.52(13)
N5 C21 C28 123.17(13)
C22 C21 C28 129.30(14)
C21 C22 H22 127.0
C21 C22 C23 106.06(13)
C23 C22 H22 127.0
N6 C23 C22 109.83(13)
N6 C23 C29 121.11(13)
C22 C23 C29 129.03(14)
C15 C24 H24A 109.5
C15 C24 H24B 109.5
C15 C24 H24C 109.5
H24A C24 H24B 109.5
H24A C24 H24C 109.5
H24B C24 H24C 109.5
C17 C25 H25A 109.5
C17 C25 H25B 109.5
C17 C25 H25C 109.5
H25A C25 H25B 109.5
H25A C25 H25C 109.5
H25B C25 H25C 109.5
C18 C26 H26A 109.5
C18 C26 H26B 109.5
C18 C26 H26C 109.5
H26A C26 H26B 109.5
H26A C26 H26C 109.5
H26B C26 H26C 109.5
C20 C27 H27A 109.5
C20 C27 H27B 109.5
C20 C27 H27C 109.5
H27A C27 H27B 109.5
H27A C27 H27C 109.5
H27B C27 H27C 109.5
C21 C28 H28A 109.5
C21 C28 H28B 109.5
C21 C28 H28C 109.5
H28A C28 H28B 109.5
H28A C28 H28C 109.5
H28B C28 H28C 109.5
C23 C29 H29A 109.5
C23 C29 H29B 109.5
C23 C29 H29C 109.5
H29A C29 H29B 109.5
H29A C29 H29C 109.5
H29B C29 H29C 109.5
N1 B1 H1 110.0
N3 B1 N1 108.51(11)
N3 B1 N5 109.39(12)
N3 B1 H1 110.0
N5 B1 N1 109.06(12)
N5 B1 H1 110.0
N8 C30 C31 179.30(19)
C30 C31 H31A 109.5
C30 C31 H31B 109.5
C30 C31 H31C 109.5
H31A C31 H31B 109.5
H31A C31 H31C 109.5
H31B C31 H31C 109.5
N9 C32 C33 178.78(19)
C32 C33 H33A 109.5
C32 C33 H33B 109.5
C32 C33 H33C 109.5
H33A C33 H33B 109.5
H33A C33 H33C 109.5
H33B C33 H33C 109.5
N10 C34 C35 179.8(3)
C34 C35 H35A 109.5
C34 C35 H35B 109.5
C34 C35 H35C 109.5
H35A C35 H35B 109.5
H35A C35 H35C 109.5
H35B C35 H35C 109.5

loop_
_geom_bond_atom_site_label_1
_geom_bond_atom_site_label_2
_geom_bond_distance
Co1 O1 1.9766(10)
Co1 N2 2.1422(12)
Co1 N4 2.1149(12)
Co1 N6 2.0573(12)
Co1 N7 2.1292(13)
O1 C1 1.3327(18)
N1 N2 1.3807(17)
N1 C15 1.3529(19)
N1 B1 1.549(2)
N2 C17 1.3431(19)
N3 N4 1.3767(17)
N3 C18 1.3524(19)
N3 B1 1.540(2)
N4 C20 1.3397(19)
N5 N6 1.3734(17)
N5 C21 1.3548(19)
N5 B1 1.5432(19)
N6 C23 1.3367(19)
N7 H7A 0.9200
N7 H7B 0.9200
N7 C2 1.4571(18)
C1 C2 1.405(2)
C1 C6 1.423(2)
C2 C3 1.384(2)
C3 H3 0.9500
C3 C4 1.391(2)
C4 C5 1.401(2)
C4 C11 1.535(2)
C5 H5 0.9500
C5 C6 1.394(2)
C6 C7 1.537(2)
C7 C8 1.536(3)
C7 C9 1.538(3)
C7 C10 1.534(2)
C8 H8A 0.9800
C8 H8B 0.9800
C8 H8C 0.9800
C9 H9A 0.9800
C9 H9B 0.9800
C9 H9C 0.9800
C10 H10A 0.9800
C10 H10B 0.9800
C10 H10C 0.9800
C11 C12 1.533(2)
C11 C13 1.533(2)
C11 C14 1.538(2)
C12 H12A 0.9800
C12 H12B 0.9800
C12 H12C 0.9800
C13 H13A 0.9800
C13 H13B 0.9800
C13 H13C 0.9800
C14 H14A 0.9800
C14 H14B 0.9800
C14 H14C 0.9800
C15 C16 1.379(2)
C15 C24 1.494(2)
C16 H16 0.9500
C16 C17 1.393(2)
C17 C25 1.496(2)
C18 C19 1.380(2)
C18 C26 1.498(2)
C19 H19 0.9500
C19 C20 1.395(2)
C20 C27 1.496(2)
C21 C22 1.382(2)
C21 C28 1.495(2)
C22 H22 0.9500
C22 C23 1.394(2)
C23 C29 1.501(2)
C24 H24A 0.9800
C24 H24B 0.9800
C24 H24C 0.9800
C25 H25A 0.9800
C25 H25B 0.9800
C25 H25C 0.9800
C26 H26A 0.9800
C26 H26B 0.9800
C26 H26C 0.9800
C27 H27A 0.9800
C27 H27B 0.9800
C27 H27C 0.9800
C28 H28A 0.9800
C28 H28B 0.9800
C28 H28C 0.9800
C29 H29A 0.9800
C29 H29B 0.9800
C29 H29C 0.9800
B1 H1 1.0000
N8 C30 1.139(2)
C30 C31 1.456(2)
C31 H31A 0.9800
C31 H31B 0.9800
C31 H31C 0.9800
N9 C32 1.140(3)
C32 C33 1.457(3)
C33 H33A 0.9800
C33 H33B 0.9800
C33 H33C 0.9800
N10 C34 1.138(3)
C34 C35 1.451(3)
C35 H35A 0.9800
C35 H35B 0.9800
C35 H35C 0.9800

loop_
_geom_hbond_atom_site_label_D
_geom_hbond_atom_site_label_H
_geom_hbond_atom_site_label_A
_geom_hbond_distance_DH
_geom_hbond_distance_HA
_geom_hbond_distance_DA
_geom_hbond_angle_DHA
_geom_hbond_site_symmetry_A
N7 H7A N9 0.92 2.47 3.283(2) 147.3 .
N7 H7B N8 0.92 2.19 3.0926(19) 166.0 2_545

loop_
_geom_torsion_atom_site_label_1
_geom_torsion_atom_site_label_2
_geom_torsion_atom_site_label_3
_geom_torsion_atom_site_label_4
_geom_torsion
Co1 O1 C1 C2 -9.64(17)
Co1 O1 C1 C6 170.53(11)
Co1 N2 C17 C16 177.10(11)
Co1 N2 C17 C25 -4.2(2)
Co1 N4 C20 C19 169.69(11)
Co1 N4 C20 C27 -12.0(2)
Co1 N6 C23 C22 -177.60(11)
Co1 N6 C23 C29 4.0(2)
Co1 N7 C2 C1 8.62(15)
Co1 N7 C2 C3 -171.99(11)
O1 Co1 N2 N1 133.30(16)
O1 Co1 N2 C17 -44.0(3)
O1 Co1 N4 N3 142.02(9)
O1 Co1 N4 C20 -28.19(15)
O1 Co1 N6 N5 -132.79(9)
O1 Co1 N6 C23 45.02(15)
O1 Co1 N7 C2 -10.34(9)
O1 C1 C2 N7 -0.1(2)
O1 C1 C2 C3 -179.48(13)
O1 C1 C6 C5 177.78(14)
O1 C1 C6 C7 -3.2(2)
N1 N2 C17 C16 -0.39(15)
N1 N2 C17 C25 178.29(13)
N1 C15 C16 C17 0.26(17)
N2 Co1 O1 C1 86.5(2)
N2 Co1 N4 N3 -53.04(9)
N2 Co1 N4 C20 136.75(15)
N2 Co1 N6 N5 47.35(10)
N2 Co1 N6 C23 -134.84(15)
N2 Co1 N7 C2 -175.75(9)
N2 N1 C15 C16 -0.51(16)
N2 N1 C15 C24 179.45(13)
N2 N1 B1 N3 -62.51(16)
N2 N1 B1 N5 56.57(16)
N3 N4 C20 C19 -1.14(16)
N3 N4 C20 C27 177.19(13)
N3 C18 C19 C20 0.11(16)
N4 Co1 O1 C1 173.95(10)
N4 Co1 N2 N1 44.83(9)
N4 Co1 N2 C17 -132.51(15)
N4 Co1 N6 N5 -38.32(10)
N4 Co1 N6 C23 139.50(14)
N4 Co1 N7 C2 -84.88(17)
N4 N3 C18 C19 -0.82(16)
N4 N3 C18 C26 178.02(13)
N4 N3 B1 N1 53.26(16)
N4 N3 B1 N5 -65.61(16)
N5 N6 C23 C22 0.38(16)
N5 N6 C23 C29 -178.05(13)
N5 C21 C22 C23 -0.17(17)
N6 Co1 O1 C1 -92.94(10)
N6 Co1 N2 N1 -47.21(9)
N6 Co1 N2 C17 135.44(15)
N6 Co1 N4 N3 33.85(10)
N6 Co1 N4 C20 -136.36(14)
N6 Co1 N7 C2 95.99(9)
N6 N5 C21 C22 0.42(16)
N6 N5 C21 C28 -179.17(13)
N6 N5 B1 N1 -57.83(16)
N6 N5 B1 N3 60.70(16)
N7 Co1 O1 C1 11.12(10)
N7 Co1 N2 N1 -153.02(9)
N7 Co1 N2 C17 29.64(15)
N7 Co1 N4 N3 -145.31(14)
N7 Co1 N4 C20 44.5(2)
N7 Co1 N6 N5 141.42(9)
N7 Co1 N6 C23 -40.77(15)
N7 C2 C3 C4 -178.35(13)
C1 C2 C3 C4 1.0(2)
C1 C6 C7 C8 61.43(19)
C1 C6 C7 C9 -59.0(2)
C1 C6 C7 C10 -178.42(14)
C2 C1 C6 C5 -2.1(2)
C2 C1 C6 C7 176.95(14)
C2 C3 C4 C5 -0.5(2)
C2 C3 C4 C11 176.10(14)
C3 C4 C5 C6 -1.3(2)
C3 C4 C11 C12 -100.52(17)
C3 C4 C11 C13 19.5(2)
C3 C4 C11 C14 139.70(17)
C4 C5 C6 C1 2.6(2)
C4 C5 C6 C7 -176.37(14)
C5 C4 C11 C12 75.97(18)
C5 C4 C11 C13 -164.06(14)
C5 C4 C11 C14 -43.8(2)
C5 C6 C7 C8 -119.60(16)
C5 C6 C7 C9 119.95(17)
C5 C6 C7 C10 0.6(2)
C6 C1 C2 N7 179.74(12)
C6 C1 C2 C3 0.4(2)
C11 C4 C5 C6 -177.98(14)
C15 N1 N2 Co1 -177.63(9)
C15 N1 N2 C17 0.55(15)
C15 N1 B1 N3 118.67(15)
C15 N1 B1 N5 -122.25(15)
C15 C16 C17 N2 0.09(17)
C15 C16 C17 C25 -178.50(14)
C18 N3 N4 Co1 -171.84(9)
C18 N3 N4 C20 1.22(15)
C18 N3 B1 N1 -122.97(15)
C18 N3 B1 N5 118.15(15)
C18 C19 C20 N4 0.65(17)
C18 C19 C20 C27 -177.53(15)
C21 N5 N6 Co1 177.89(9)
C21 N5 N6 C23 -0.50(16)
C21 N5 B1 N1 121.40(15)
C21 N5 B1 N3 -120.07(16)
C21 C22 C23 N6 -0.13(17)
C21 C22 C23 C29 178.14(15)
C24 C15 C16 C17 -179.69(15)
C26 C18 C19 C20 -178.62(15)
C28 C21 C22 C23 179.38(15)
B1 N1 N2 Co1 3.35(15)
B1 N1 N2 C17 -178.47(12)
B1 N1 C15 C16 178.41(13)
B1 N1 C15 C24 -1.6(2)
B1 N3 N4 Co1 11.21(15)
B1 N3 N4 C20 -175.73(12)
B1 N3 C18 C19 175.69(14)
B1 N3 C18 C26 -5.5(2)
B1 N5 N6 Co1 -2.73(16)
B1 N5 N6 C23 178.88(12)
B1 N5 C21 C22 -178.87(14)
B1 N5 C21 C28 1.5(2)

loop_
_exptl_oxdiff_crystal_face_indexfrac_h
_exptl_oxdiff_crystal_face_indexfrac_k
_exptl_oxdiff_crystal_face_indexfrac_l
_exptl_oxdiff_crystal_face_x
_exptl_oxdiff_crystal_face_y
_exptl_oxdiff_crystal_face_z
0.0000 -12.0000 -0.0000 0.8777 0.0284 0.4240
-0.0000 12.0000 0.0000 -0.8777 -0.0284 -0.4240
1.0000 0.0000 -17.0000 -0.3997 -0.3046 0.8481
-1.0000 -0.0000 17.0000 0.3997 0.3046 -0.8481
-5.0000 4.0000 4.0000 -0.3172 1.0055 -0.1598
4.0000 -5.0000 -1.0000 0.4403 -0.7864 0.0768
-2.0000 0.0000 -16.0000 -0.4494 0.2956 0.9100
1.0000 -1.0000 16.0000 0.4977 -0.0953 -0.8367
